data_1572937
loop_
_publ_author_name
'Virtue, Jemma I.'
'Tsoukatos, Steven'
'Johnston, Martin R.'
'Bloch, Witold M.'

_publ_section_title
;
 Halide-triggered assembly and selective bisulfate recognition in a
 quadruply interlocked coordination cage.
;
_journal_issue 45
_journal_name_full 'Chemical science'
_journal_page_first 19119
_journal_page_last 19125
_journal_paper_doi 10.1039/d4sc04913f
_journal_volume 15
_journal_year 2024
_chemical_formula_moiety 'C21 H14 N6'
_chemical_formula_sum 'C21 H14 N6'
_chemical_formula_weight 350.38
_space_group_crystal_system monoclinic
_space_group_IT_number 15
_space_group_name_Hall '-C 2yc'
_space_group_name_H-M_alt 'C 1 2/c 1'
_atom_sites_solution_hydrogens geom
_audit_creation_method SHELXL-2019/3
_audit_update_record
;
2024-10-18 deposited with the CCDC.	2024-10-24 downloaded from the CCDC.
;
_cell_angle_alpha 90
_cell_angle_beta 94.79(3)
_cell_angle_gamma 90
_cell_formula_units_Z 4
_cell_length_a 20.740(4)
_cell_length_b 4.4250(9)
_cell_length_c 18.376(4)
_cell_measurement_reflns_used 2759
_cell_measurement_temperature 100(2)
_cell_measurement_theta_max 18.31
_cell_measurement_theta_min 0.67
_cell_volume 1680.6(6)
_computing_cell_refinement 'XDS (Kabsch, 1993)'
_computing_data_collection 'BluIce (McPhillips, 2002)'
_computing_data_reduction 'XDS (Kabsch, 1993)'
_computing_molecular_graphics 'shelXle (Huebschle, 2014)'
_computing_publication_material 'CIFTAB (Sheldrick, 1997)'
_computing_structure_refinement 'SHELXL-2018/3 (Sheldrick, 2018)'
_computing_structure_solution 'SHELXT-2018/3 (Sheldrick, 2018)'
_diffrn_ambient_temperature 100(2)
_diffrn_measured_fraction_theta_full 0.997
_diffrn_measured_fraction_theta_max 0.842
_diffrn_measurement_device_type 'ADSC Quantum 315r'
_diffrn_measurement_method 'Phi Scan'
_diffrn_radiation_monochromator 'Silicon Double Crystal'
_diffrn_radiation_type Synchrotron
_diffrn_radiation_wavelength 0.71073
_diffrn_reflns_av_R_equivalents 0.1128
_diffrn_reflns_av_unetI/netI 0.0687
_diffrn_reflns_Laue_measured_fraction_full 0.997
_diffrn_reflns_Laue_measured_fraction_max 0.842
_diffrn_reflns_limit_h_max 28
_diffrn_reflns_limit_h_min -28
_diffrn_reflns_limit_k_max 6
_diffrn_reflns_limit_k_min -6
_diffrn_reflns_limit_l_max 27
_diffrn_reflns_limit_l_min -27
_diffrn_reflns_number 13396
_diffrn_reflns_point_group_measured_fraction_full 0.997
_diffrn_reflns_point_group_measured_fraction_max 0.842
_diffrn_reflns_theta_full 25.242
_diffrn_reflns_theta_max 31.902
_diffrn_reflns_theta_min 1.971
_diffrn_source 'MX2 Beamline Australian Synchrotron'
_exptl_absorpt_coefficient_mu 0.088
_exptl_absorpt_correction_type none
_exptl_crystal_colour colorless
_exptl_crystal_density_diffrn 1.385
_exptl_crystal_description rod
_exptl_crystal_F_000 728
_exptl_crystal_recrystallization_method 'Re-crystallisation from solvent'
_exptl_crystal_size_max 0.17
_exptl_crystal_size_mid 0.05
_exptl_crystal_size_min 0.04
_refine_diff_density_max 0.366
_refine_diff_density_min -0.333
_refine_diff_density_rms 0.090
_refine_ls_extinction_coef 0.028(4)
_refine_ls_extinction_expression Fc^*^=kFc[1+0.001xFc^2^\l^3^/sin(2\q)]^-1/4^
_refine_ls_extinction_method 'SHELXL-2019/2 (Sheldrick 2019)'
_refine_ls_goodness_of_fit_ref 1.093
_refine_ls_hydrogen_treatment constr
_refine_ls_matrix_type full
_refine_ls_number_parameters 124
_refine_ls_number_reflns 2449
_refine_ls_number_restraints 0
_refine_ls_restrained_S_all 1.093
_refine_ls_R_factor_all 0.0683
_refine_ls_R_factor_gt 0.0608
_refine_ls_shift/su_max 0.000
_refine_ls_shift/su_mean 0.000
_refine_ls_structure_factor_coef Fsqd
_refine_ls_weighting_details 'w=1/[\s^2^(Fo^2^)+(0.1126P)^2^] where P=(Fo^2^+2Fc^2^)/3'
_refine_ls_weighting_scheme calc
_refine_ls_wR_factor_gt 0.1726
_refine_ls_wR_factor_ref 0.1800
_reflns_Friedel_coverage 0.000
_reflns_number_gt 1995
_reflns_number_total 2449
_reflns_threshold_expression 'I > 2\s(I)'
_cod_data_source_file d4sc04913f2.cif
_cod_data_source_block sol_a
_cod_depositor_comments 'Adding full bibliography for 1572937--1572941.cif.'
_cod_original_cell_volume 1680.5(6)
_cod_original_sg_symbol_H-M 'C 2/c'
_cod_database_code 1572937
_shelx_shelxl_version_number 2019/3
_shelx_space_group_comment
;
The symmetry employed for this shelxl refinement is uniquely defined
by the following loop, which should always be used as a source of
symmetry information in preference to the above space-group names.
They are only intended as comments.
;

loop_
_space_group_symop_operation_xyz
'x, y, z'
'-x, y, -z+1/2'
'x+1/2, y+1/2, z'
'-x+1/2, y+1/2, -z+1/2'
'-x, -y, -z'
'x, -y, z-1/2'
'-x+1/2, -y+1/2, -z'
'x+1/2, -y+1/2, z-1/2'

loop_
_atom_site_label
_atom_site_type_symbol
_atom_site_fract_x
_atom_site_fract_y
_atom_site_fract_z
_atom_site_U_iso_or_equiv
_atom_site_adp_type
_atom_site_occupancy
_atom_site_site_symmetry_order
_atom_site_calc_flag
_atom_site_refinement_flags_posn
_atom_site_refinement_flags_adp
_atom_site_refinement_flags_occupancy
_atom_site_disorder_assembly
_atom_site_disorder_group
N1 N 0.85355(6) 0.0636(3) 0.33660(6) 0.0366(3) Uani 1 1 d . . . . .
C2 C 0.88619(7) 0.0415(3) 0.40269(7) 0.0346(3) Uani 1 1 d . . . . .
H2 H 0.922629 -0.081626 0.408007 0.041 Uiso 1 1 calc R U . . .
C3 C 0.86749(7) 0.1961(3) 0.46360(7) 0.0344(3) Uani 1 1 d . . . . .
H3 H 0.891277 0.175363 0.508503 0.041 Uiso 1 1 calc R U . . .
C4 C 0.81346(6) 0.3805(3) 0.45707(6) 0.0300(3) Uani 1 1 d . . . . .
H4 H 0.800769 0.487967 0.496959 0.036 Uiso 1 1 calc R U . . .
C6 C 0.80093(7) 0.2389(3) 0.33002(6) 0.0314(3) Uani 1 1 d . . . . .
H6 H 0.778162 0.254428 0.284383 0.038 Uiso 1 1 calc R U . . .
C5 C 0.77822(6) 0.4010(2) 0.38842(6) 0.0279(3) Uani 1 1 d . . . . .
C9 C 0.61363(6) 0.8904(2) 0.35017(6) 0.0281(3) Uani 1 1 d . . . . .
C10 C 0.59927(6) 1.0940(2) 0.29393(6) 0.0284(3) Uani 1 1 d . . . . .
H10 H 0.626031 1.149254 0.257992 0.034 Uiso 1 1 calc R U . . .
N11 N 0.53897(5) 1.1967(2) 0.30137(5) 0.0281(3) Uani 1 1 d . . . . .
N12 N 0.51143(6) 1.0699(2) 0.35885(6) 0.0319(3) Uani 1 1 d . . . . .
C13 C 0.55691(7) 0.8857(3) 0.38843(7) 0.0314(3) Uani 1 1 d . . . . .
H13 H 0.552152 0.767377 0.429454 0.038 Uiso 1 1 calc R U . . .
C14 C 0.500000 1.3829(4) 0.250000 0.0294(4) Uani 1 2 d S T P . .
H14A H 0.527974 1.511644 0.223726 0.035 Uiso 0.5 1 calc R U P . .
H14B H 0.472025 1.511633 0.276275 0.035 Uiso 0.5 1 calc R U P . .
C8 C 0.67157(6) 0.7232(3) 0.36502(6) 0.0287(3) Uani 1 1 d . . . . .
C7 C 0.72099(7) 0.5800(3) 0.37696(6) 0.0299(3) Uani 1 1 d . . . . .

loop_
_atom_site_aniso_label
_atom_site_aniso_U_11
_atom_site_aniso_U_22
_atom_site_aniso_U_33
_atom_site_aniso_U_23
_atom_site_aniso_U_13
_atom_site_aniso_U_12
N1 0.0489(7) 0.0330(6) 0.0295(6) 0.0003(4) 0.0122(5) 0.0049(4)
C2 0.0415(7) 0.0311(6) 0.0322(6) 0.0048(5) 0.0091(5) 0.0024(5)
C3 0.0417(7) 0.0332(6) 0.0280(6) 0.0022(5) 0.0021(5) 0.0013(5)
C4 0.0394(7) 0.0292(6) 0.0218(5) 0.0001(4) 0.0054(5) 0.0014(4)
C6 0.0430(7) 0.0295(6) 0.0225(5) -0.0012(4) 0.0078(5) -0.0007(5)
C5 0.0365(7) 0.0247(5) 0.0231(5) 0.0010(4) 0.0059(4) -0.0024(4)
C9 0.0367(7) 0.0261(6) 0.0214(5) -0.0022(4) 0.0017(4) -0.0011(4)
C10 0.0364(7) 0.0266(5) 0.0225(5) -0.0023(4) 0.0038(4) -0.0011(4)
N11 0.0378(6) 0.0247(5) 0.0219(5) 0.0004(4) 0.0029(4) -0.0009(4)
N12 0.0413(6) 0.0316(5) 0.0234(5) 0.0027(4) 0.0064(4) 0.0012(4)
C13 0.0416(7) 0.0306(6) 0.0223(5) 0.0033(4) 0.0041(5) 0.0005(5)
C14 0.0401(9) 0.0236(7) 0.0243(7) 0.000 0.0011(6) 0.000
C8 0.0381(7) 0.0270(5) 0.0210(5) -0.0011(4) 0.0029(4) -0.0028(4)
C7 0.0406(7) 0.0284(6) 0.0210(5) -0.0007(4) 0.0042(4) -0.0027(4)

loop_
_atom_type_symbol
_atom_type_description
_atom_type_scat_dispersion_real
_atom_type_scat_dispersion_imag
_atom_type_scat_source
C C 0.0033 0.0016 'International Tables Vol C Tables 4.2.6.8 and 6.1.1.4'
H H 0.0000 0.0000 'International Tables Vol C Tables 4.2.6.8 and 6.1.1.4'
N N 0.0061 0.0033 'International Tables Vol C Tables 4.2.6.8 and 6.1.1.4'

loop_
_geom_angle_atom_site_label_1
_geom_angle_atom_site_label_2
_geom_angle_atom_site_label_3
_geom_angle
_geom_angle_site_symmetry_1
_geom_angle_site_symmetry_3
_geom_angle_publ_flag
C6 N1 C2 118.05(11) . . ?
N1 C2 C3 122.46(13) . . ?
N1 C2 H2 118.8 . . ?
C3 C2 H2 118.8 . . ?
C4 C3 C2 119.84(12) . . ?
C4 C3 H3 120.1 . . ?
C2 C3 H3 120.1 . . ?
C3 C4 C5 118.18(11) . . ?
C3 C4 H4 120.9 . . ?
C5 C4 H4 120.9 . . ?
N1 C6 C5 123.43(12) . . ?
N1 C6 H6 118.3 . . ?
C5 C6 H6 118.3 . . ?
C6 C5 C4 118.02(12) . . ?
C6 C5 C7 119.89(11) . . ?
C4 C5 C7 122.08(11) . . ?
C10 C9 C8 127.52(11) . . ?
C10 C9 C13 104.09(11) . . ?
C8 C9 C13 128.38(10) . . ?
N11 C10 C9 106.68(11) . . ?
N11 C10 H10 126.7 . . ?
C9 C10 H10 126.7 . . ?
C10 N11 N12 113.09(10) . . ?
C10 N11 C14 126.71(9) . . ?
N12 N11 C14 119.50(9) . . ?
C13 N12 N11 103.92(10) . . ?
N12 C13 C9 112.20(10) . . ?
N12 C13 H13 123.9 . . ?
C9 C13 H13 123.9 . . ?
N11 C14 N11 110.62(13) . 2_655 ?
N11 C14 H14A 109.5 . . ?
N11 C14 H14A 109.5 2_655 . ?
N11 C14 H14B 109.5 . . ?
N11 C14 H14B 109.5 2_655 . ?
H14A C14 H14B 108.1 . . ?
C7 C8 C9 179.35(12) . . ?
C8 C7 C5 177.27(13) . . ?

loop_
_geom_bond_atom_site_label_1
_geom_bond_atom_site_label_2
_geom_bond_distance
_geom_bond_site_symmetry_2
_geom_bond_publ_flag
N1 C6 1.3361(17) . ?
N1 C2 1.3438(19) . ?
C2 C3 1.3942(18) . ?
C2 H2 0.9300 . ?
C3 C4 1.3832(18) . ?
C3 H3 0.9300 . ?
C4 C5 1.4071(18) . ?
C4 H4 0.9300 . ?
C6 C5 1.4044(16) . ?
C6 H6 0.9300 . ?
C5 C7 1.4278(18) . ?
C9 C10 1.3848(17) . ?
C9 C8 1.4180(18) . ?
C9 C13 1.4201(18) . ?
C10 N11 1.3483(17) . ?
C10 H10 0.9300 . ?
N11 N12 1.3628(14) . ?
N11 C14 1.4477(14) . ?
N12 C13 1.3280(17) . ?
C13 H13 0.9300 . ?
C14 H14A 0.9700 . ?
C14 H14B 0.9700 . ?
C8 C7 1.2094(18) . ?
